data_4062805
_journal_name_full Organometallics
_journal_paper_doi 10.1021/om049667a
_journal_year 2004
_chemical_formula_sum 'C34 H28 Co F6 O2 P3'
_chemical_formula_weight 734.40
_space_group_IT_number 14
_symmetry_cell_setting monoclinic
_symmetry_space_group_name_Hall '-P 2yn'
_symmetry_space_group_name_H-M 'P 1 21/n 1'
_cell_angle_alpha 90.00
_cell_angle_beta 103.488(6)
_cell_angle_gamma 90.00
_cell_formula_units_Z 4
_cell_length_a 12.134(3)
_cell_length_b 10.738(3)
_cell_length_c 24.877(7)
_cell_measurement_temperature 293(2)
_cell_volume 3151.9(16)
_diffrn_ambient_temperature 293(2)
_exptl_crystal_density_diffrn 1.548
_cod_depositor_comments
;
The following automatic conversions were performed:
'_symmetry_cell_setting' value 'Monoclinic' changed to 'monoclinic'
according to '/home/saulius/struct/CIF-dictionaries/cif_core.dic'
dictionary named 'cif_core.dic' version 2.4.1 from 2010-06-29.

Automatic conversion script
Id: cif_fix_enum 1527 2010-12-29 10:47:43Z saulius 
;
_cod_original_sg_symbol_H-M 'P 21/n'
_cod_database_code 4062805

loop_
_symmetry_equiv_pos_as_xyz
'x, y, z'
'-x+1/2, y+1/2, -z+1/2'
'-x, -y, -z'
'x-1/2, -y-1/2, z-1/2'

loop_
_atom_site_label
_atom_site_type_symbol
_atom_site_fract_x
_atom_site_fract_y
_atom_site_fract_z
_atom_site_U_iso_or_equiv
_atom_site_adp_type
_atom_site_occupancy
_atom_site_symmetry_multiplicity
_atom_site_calc_flag
_atom_site_refinement_flags
_atom_site_disorder_assembly
_atom_site_disorder_group
Co1 Co 0.49090(7) 0.38219(8) 0.24373(3) 0.0360(2) Uani 1 1 d . . .
P1 P 0.54495(12) 0.40029(14) 0.11532(6) 0.0341(4) Uani 1 1 d . . .
P2 P 0.44140(12) 0.38092(14) 0.37273(6) 0.0342(4) Uani 1 1 d . . .
O1 O 0.4223(3) 0.3911(3) 0.09537(16) 0.0482(11) Uani 1 1 d . . .
O2 O 0.5646(3) 0.3991(3) 0.39036(16) 0.0446(11) Uani 1 1 d . . .
C1 C 0.6234(5) 0.2844(5) 0.0879(2) 0.0351(15) Uani 1 1 d . . .
C2 C 0.7333(5) 0.2530(6) 0.1140(3) 0.0528(19) Uani 1 1 d . . .
H2 H 0.7691 0.2919 0.1469 0.063 Uiso 1 1 calc R . .
C3 C 0.7890(6) 0.1640(6) 0.0910(3) 0.061(2) Uani 1 1 d . . .
H3 H 0.8632 0.1433 0.1083 0.074 Uiso 1 1 calc R . .
C4 C 0.7377(6) 0.1057(6) 0.0435(3) 0.0560(18) Uani 1 1 d . . .
H4 H 0.7762 0.0445 0.0287 0.067 Uiso 1 1 calc R . .
C5 C 0.6293(6) 0.1368(6) 0.0172(3) 0.063(2) Uani 1 1 d . . .
H5 H 0.5946 0.0972 -0.0156 0.076 Uiso 1 1 calc R . .
C6 C 0.5709(5) 0.2266(6) 0.0390(3) 0.0480(17) Uani 1 1 d . . .
H6 H 0.4973 0.2480 0.0210 0.058 Uiso 1 1 calc R . .
C7 C 0.5997(5) 0.5501(5) 0.1030(2) 0.0401(16) Uani 1 1 d . . .
C8 C 0.6969(5) 0.5659(6) 0.0851(3) 0.0549(19) Uani 1 1 d . . .
H8 H 0.7377 0.4968 0.0782 0.066 Uiso 1 1 calc R . .
C9 C 0.7349(7) 0.6847(9) 0.0773(3) 0.082(3) Uani 1 1 d . . .
H9 H 0.8007 0.6951 0.0647 0.098 Uiso 1 1 calc R . .
C10 C 0.6773(8) 0.7848(8) 0.0878(3) 0.080(3) Uani 1 1 d . . .
H10 H 0.7034 0.8642 0.0823 0.096 Uiso 1 1 calc R . .
C11 C 0.5822(8) 0.7719(6) 0.1063(3) 0.074(2) Uani 1 1 d . . .
H11 H 0.5436 0.8421 0.1140 0.089 Uiso 1 1 calc R . .
C12 C 0.5415(6) 0.6541(6) 0.1138(3) 0.062(2) Uani 1 1 d . . .
H12 H 0.4752 0.6452 0.1261 0.075 Uiso 1 1 calc R . .
C13 C 0.5920(4) 0.3775(5) 0.1893(2) 0.0336(14) Uani 1 1 d . . .
C14 C 0.6314(4) 0.4680(6) 0.2308(3) 0.0430(16) Uani 1 1 d . . .
H14 H 0.6390 0.5574 0.2245 0.052 Uiso 1 1 calc R . .
C15 C 0.6549(4) 0.4090(7) 0.2823(3) 0.0506(18) Uani 1 1 d . . .
H15 H 0.6824 0.4498 0.3181 0.061 Uiso 1 1 calc R . .
C16 C 0.6333(5) 0.2814(6) 0.2739(3) 0.0527(19) Uani 1 1 d . . .
H16 H 0.6428 0.2176 0.3028 0.063 Uiso 1 1 calc R . .
C17 C 0.5948(5) 0.2611(5) 0.2171(3) 0.0430(16) Uani 1 1 d . . .
H17 H 0.5723 0.1806 0.1994 0.052 Uiso 1 1 calc R . .
C18 C 0.3508(4) 0.2976(6) 0.2583(3) 0.0426(17) Uani 1 1 d . . .
H18 H 0.3445 0.2088 0.2662 0.051 Uiso 1 1 calc R . .
C19 C 0.3252(5) 0.3512(7) 0.2056(3) 0.0527(18) Uani 1 1 d . . .
H19 H 0.2971 0.3075 0.1705 0.063 Uiso 1 1 calc R . .
C20 C 0.3466(5) 0.4803(7) 0.2125(3) 0.0527(18) Uani 1 1 d . . .
H20 H 0.3365 0.5418 0.1826 0.063 Uiso 1 1 calc R . .
C21 C 0.3860(5) 0.5055(5) 0.2686(3) 0.0446(17) Uani 1 1 d . . .
H21 H 0.4079 0.5876 0.2848 0.054 Uiso 1 1 calc R . .
C22 C 0.3889(4) 0.3917(5) 0.2986(2) 0.0355(14) Uani 1 1 d . . .
C23 C 0.3615(5) 0.4987(5) 0.3982(2) 0.0313(14) Uani 1 1 d . . .
C24 C 0.4198(5) 0.5736(5) 0.4404(2) 0.0404(15) Uani 1 1 d . . .
H24 H 0.4978 0.5650 0.4532 0.048 Uiso 1 1 calc R . .
C25 C 0.3611(6) 0.6615(5) 0.4634(3) 0.0482(17) Uani 1 1 d . . .
H25 H 0.3998 0.7119 0.4920 0.058 Uiso 1 1 calc R . .
C26 C 0.2485(6) 0.6743(6) 0.4447(3) 0.0519(18) Uani 1 1 d . . .
H26 H 0.2099 0.7335 0.4606 0.062 Uiso 1 1 calc R . .
C27 C 0.1902(5) 0.6014(6) 0.4029(3) 0.0506(17) Uani 1 1 d . . .
H27 H 0.1123 0.6112 0.3902 0.061 Uiso 1 1 calc R . .
C28 C 0.2472(5) 0.5125(5) 0.3790(2) 0.0438(16) Uani 1 1 d . . .
H28 H 0.2077 0.4628 0.3503 0.053 Uiso 1 1 calc R . .
C29 C 0.3963(5) 0.2328(5) 0.3939(2) 0.0361(15) Uani 1 1 d . . .
C30 C 0.3175(6) 0.2234(6) 0.4246(3) 0.070(2) Uani 1 1 d . . .
H30 H 0.2814 0.2948 0.4329 0.084 Uiso 1 1 calc R . .
C31 C 0.2906(7) 0.1098(8) 0.4435(3) 0.092(3) Uani 1 1 d . . .
H31 H 0.2356 0.1044 0.4639 0.110 Uiso 1 1 calc R . .
C32 C 0.3439(8) 0.0063(8) 0.4324(4) 0.083(3) Uani 1 1 d . . .
H32 H 0.3264 -0.0704 0.4456 0.100 Uiso 1 1 calc R . .
C33 C 0.4230(7) 0.0137(7) 0.4021(4) 0.083(3) Uani 1 1 d . . .
H33 H 0.4593 -0.0583 0.3946 0.099 Uiso 1 1 calc R . .
C34 C 0.4504(5) 0.1271(6) 0.3822(3) 0.0594(19) Uani 1 1 d . . .
H34 H 0.5045 0.1317 0.3612 0.071 Uiso 1 1 calc R . .
P3 P 0.50604(16) 0.88170(17) 0.25460(8) 0.0519(4) Uani 1 1 d . . .
F1 F 0.5309(4) 0.9569(4) 0.20454(18) 0.0935(14) Uani 1 1 d . . .
F2 F 0.5934(3) 0.9643(4) 0.29619(18) 0.0891(15) Uani 1 1 d . . .
F3 F 0.4089(3) 0.9774(4) 0.25732(18) 0.0919(15) Uani 1 1 d . . .
F4 F 0.4797(4) 0.8059(4) 0.30438(18) 0.1018(15) Uani 1 1 d . . .
F5 F 0.4179(3) 0.7981(4) 0.21258(17) 0.0853(14) Uani 1 1 d . . .
F6 F 0.6028(3) 0.7854(4) 0.25124(19) 0.0972(16) Uani 1 1 d . . .

loop_
_atom_site_aniso_label
_atom_site_aniso_U_11
_atom_site_aniso_U_22
_atom_site_aniso_U_33
_atom_site_aniso_U_23
_atom_site_aniso_U_13
_atom_site_aniso_U_12
Co1 0.0366(5) 0.0346(5) 0.0410(5) -0.0024(4) 0.0177(4) -0.0004(4)
P1 0.0362(9) 0.0276(9) 0.0424(10) -0.0045(7) 0.0170(7) -0.0016(7)
P2 0.0397(9) 0.0249(9) 0.0419(10) -0.0022(8) 0.0175(7) -0.0005(8)
O1 0.039(2) 0.041(3) 0.066(3) -0.004(2) 0.016(2) -0.003(2)
O2 0.043(2) 0.038(3) 0.056(3) -0.003(2) 0.0176(19) 0.000(2)
C1 0.036(4) 0.031(4) 0.042(4) -0.001(3) 0.017(3) -0.001(3)
C2 0.048(4) 0.057(5) 0.053(5) -0.015(4) 0.009(3) 0.012(3)
C3 0.063(5) 0.056(5) 0.068(5) 0.004(4) 0.021(4) 0.023(4)
C4 0.077(5) 0.028(4) 0.074(5) -0.006(4) 0.041(4) 0.012(4)
C5 0.069(5) 0.055(5) 0.072(5) -0.024(4) 0.028(4) -0.004(4)
C6 0.044(4) 0.052(4) 0.051(4) -0.009(3) 0.017(3) 0.001(3)
C7 0.045(4) 0.033(4) 0.044(4) 0.000(3) 0.015(3) -0.006(3)
C8 0.043(4) 0.051(5) 0.074(5) 0.011(4) 0.020(4) -0.005(3)
C9 0.075(6) 0.087(7) 0.079(6) 0.024(5) 0.010(4) -0.041(5)
C10 0.128(9) 0.047(6) 0.053(6) 0.018(4) -0.001(5) -0.040(6)
C11 0.142(8) 0.025(4) 0.053(5) 0.006(3) 0.021(5) -0.011(5)
C12 0.088(5) 0.043(5) 0.062(5) 0.006(4) 0.032(4) 0.001(4)
C13 0.027(3) 0.032(3) 0.045(4) -0.001(3) 0.016(3) -0.002(3)
C14 0.040(4) 0.047(4) 0.048(4) -0.002(3) 0.021(3) -0.011(3)
C15 0.035(4) 0.075(5) 0.043(4) -0.010(4) 0.013(3) -0.005(4)
C16 0.040(4) 0.063(5) 0.060(5) 0.014(4) 0.019(3) 0.017(3)
C17 0.051(4) 0.029(4) 0.058(5) 0.001(3) 0.031(3) 0.010(3)
C18 0.036(4) 0.046(4) 0.053(5) -0.008(3) 0.025(3) -0.015(3)
C19 0.041(4) 0.075(5) 0.044(4) -0.010(4) 0.015(3) -0.006(4)
C20 0.040(4) 0.069(5) 0.053(5) 0.014(4) 0.019(3) 0.014(4)
C21 0.064(5) 0.033(4) 0.043(4) -0.006(3) 0.025(3) 0.007(3)
C22 0.038(3) 0.029(3) 0.044(4) -0.006(3) 0.018(3) 0.004(3)
C23 0.044(4) 0.022(3) 0.034(4) 0.001(3) 0.020(3) -0.001(3)
C24 0.042(4) 0.038(4) 0.042(4) 0.008(3) 0.013(3) 0.000(3)
C25 0.064(5) 0.027(4) 0.053(5) -0.009(3) 0.013(3) 0.006(3)
C26 0.078(5) 0.032(4) 0.048(5) 0.001(3) 0.020(4) 0.021(4)
C27 0.045(4) 0.045(4) 0.064(5) 0.009(4) 0.017(3) 0.018(3)
C28 0.047(4) 0.035(4) 0.049(4) -0.005(3) 0.010(3) -0.001(3)
C29 0.040(4) 0.029(4) 0.042(4) 0.002(3) 0.015(3) 0.002(3)
C30 0.100(6) 0.040(5) 0.085(6) 0.014(4) 0.052(5) 0.001(4)
C31 0.114(7) 0.062(6) 0.120(8) 0.021(6) 0.072(6) 0.000(6)
C32 0.111(8) 0.042(5) 0.101(8) 0.016(5) 0.035(6) -0.013(5)
C33 0.110(7) 0.035(5) 0.105(8) -0.007(5) 0.027(6) 0.009(5)
C34 0.081(5) 0.029(4) 0.078(5) 0.001(4) 0.037(4) 0.002(4)
P3 0.0561(10) 0.0355(9) 0.0606(12) -0.0043(10) 0.0066(8) 0.0051(10)
F1 0.142(4) 0.059(3) 0.088(4) 0.005(2) 0.043(3) -0.015(3)
F2 0.084(3) 0.065(3) 0.105(4) -0.025(2) -0.006(2) -0.010(2)
F3 0.083(3) 0.077(3) 0.111(4) -0.017(3) 0.013(3) 0.039(2)
F4 0.155(4) 0.076(3) 0.079(4) 0.006(3) 0.038(3) -0.013(3)
F5 0.091(3) 0.064(3) 0.088(3) -0.018(2) -0.005(2) -0.006(2)
F6 0.084(3) 0.082(3) 0.116(4) -0.022(3) 0.003(3) 0.034(2)

loop_
_geom_bond_atom_site_label_1
_geom_bond_atom_site_label_2
_geom_bond_distance
_geom_bond_site_symmetry_2
_geom_bond_publ_flag
Co1 C15 2.018(6) . ?
Co1 C17 2.027(6) . ?
Co1 C14 2.029(5) . ?
Co1 C13 2.029(5) . ?
Co1 C21 2.030(6) . ?
Co1 C16 2.029(6) . ?
Co1 C18 2.033(5) . ?
Co1 C20 2.036(6) . ?
Co1 C19 2.040(6) . ?
Co1 C22 2.048(5) . ?
P1 O1 1.459(3) . ?
P1 C7 1.793(6) . ?
P1 C1 1.796(6) . ?
P1 C13 1.811(6) . ?
P2 O2 1.469(4) . ?
P2 C23 1.797(5) . ?
P2 C29 1.800(6) . ?
P2 C22 1.809(6) . ?
C1 C6 1.381(8) . ?
C1 C2 1.382(7) . ?
C2 C3 1.370(8) . ?
C2 H2 0.9300 . ?
C3 C4 1.354(8) . ?
C3 H3 0.9300 . ?
C4 C5 1.366(8) . ?
C4 H4 0.9300 . ?
C5 C6 1.380(8) . ?
C5 H5 0.9300 . ?
C6 H6 0.9300 . ?
C7 C8 1.366(7) . ?
C7 C12 1.380(8) . ?
C8 C9 1.386(9) . ?
C8 H8 0.9300 . ?
C9 C10 1.341(10) . ?
C9 H9 0.9300 . ?
C10 C11 1.346(10) . ?
C10 H10 0.9300 . ?
C11 C12 1.386(9) . ?
C11 H11 0.9300 . ?
C12 H12 0.9300 . ?
C13 C14 1.418(7) . ?
C13 C17 1.424(7) . ?
C14 C15 1.397(8) . ?
C14 H14 0.9800 . ?
C15 C16 1.401(8) . ?
C15 H15 0.9800 . ?
C16 C17 1.398(8) . ?
C16 H16 0.9800 . ?
C17 H17 0.9800 . ?
C18 C19 1.398(8) . ?
C18 C22 1.422(7) . ?
C18 H18 0.9800 . ?
C19 C20 1.413(8) . ?
C19 H19 0.9800 . ?
C20 C21 1.393(8) . ?
C20 H20 0.9800 . ?
C21 C22 1.428(7) . ?
C21 H21 0.9800 . ?
C23 C28 1.365(7) . ?
C23 C24 1.379(7) . ?
C24 C25 1.385(7) . ?
C24 H24 0.9300 . ?
C25 C26 1.344(7) . ?
C25 H25 0.9300 . ?
C26 C27 1.361(8) . ?
C26 H26 0.9300 . ?
C27 C28 1.389(7) . ?
C27 H27 0.9300 . ?
C28 H28 0.9300 . ?
C29 C30 1.359(8) . ?
C29 C34 1.376(7) . ?
C30 C31 1.374(9) . ?
C30 H30 0.9300 . ?
C31 C32 1.346(10) . ?
C31 H31 0.9300 . ?
C32 C33 1.354(10) . ?
C32 H32 0.9300 . ?
C33 C34 1.384(9) . ?
C33 H33 0.9300 . ?
C34 H34 0.9300 . ?
P3 F2 1.571(4) . ?
P3 F1 1.572(4) . ?
P3 F4 1.575(5) . ?
P3 F3 1.577(4) . ?
P3 F6 1.581(4) . ?
P3 F5 1.588(4) . ?
